data_7715921
loop_
_publ_author_name
'Uhlig, Felix'
'Stammler, Michael B.'
'Meurer, Florian'
'Shenderovich, Ilya G.'
'Blahut, Jan'
'Wisser, Florian M.'

_publ_section_title
;
 Monitoring structure and coordination chemistry of
 Co<sub>4</sub>O<sub>4</sub>-based oxygen evolution catalysts by
 nitrogen-14/-15 and cobalt-59 NMR spectroscopy.
;
_journal_issue 20
_journal_name_full 'Dalton transactions (Cambridge, England : 2003)'
_journal_page_first 8541
_journal_page_last 8545
_journal_paper_doi 10.1039/d4dt01273a
_journal_volume 53
_journal_year 2024
_chemical_formula_moiety 'C27.75 H30.84 Co4 N4 O12, 0.5(C4 H6 N2)'
_chemical_formula_sum 'C30 H35 Co4 N5 O12'
_chemical_formula_weight 893.372
_space_group_crystal_system orthorhombic
_space_group_IT_number 58
_space_group_name_Hall '-P 2 2n'
_space_group_name_H-M_alt 'P n n m'
_symmetry_Int_Tables_number 58
_atom_sites_solution_primary dual
_audit_block_doi 10.5517/ccdc.csd.cc2f4w2k
_audit_creation_date 2022-06-30
_audit_creation_method
;
Olex2 1.5-alpha
(compiled 2022.06.10 svn.r3fa896fb for OlexSys, GUI svn.r6535)
;
_audit_update_record
;
2023-01-31 deposited with the CCDC.	2024-05-01 downloaded from the CCDC.
;
_cell_angle_alpha 90
_cell_angle_beta 90
_cell_angle_gamma 90
_cell_formula_units_Z 4
_cell_length_a 19.6668(2)
_cell_length_b 13.8232(1)
_cell_length_c 13.5182(1)
_cell_measurement_reflns_used 30562
_cell_measurement_temperature 123.00(10)
_cell_measurement_theta_max 74.4190
_cell_measurement_theta_min 3.8740
_cell_volume 3675.03(5)
_computing_cell_refinement 'CrysAlisPro 1.171.43.17a (Rigaku OD, 2022)'
_computing_data_collection 'CrysAlisPro system (CCD 42.51a 64-bit (release 28-03-2022))'
_computing_data_reduction 'CrysAlisPro 1.171.43.17a (Rigaku OD, 2022)'
_computing_molecular_graphics 'Olex2 1.5-alpha (Dolomanov et al., 2009)'
_computing_publication_material 'Olex2 1.5-alpha (Dolomanov et al., 2009)'
_computing_structure_refinement 'olex2.refine 1.5-alpha (Bourhis et al., 2015)'
_computing_structure_solution 'SHELXT 2018/2 (Sheldrick, 2018)'
_diffrn_ambient_environment N~2~
_diffrn_ambient_temperature 123.00(10)
_diffrn_detector 'Hybrid Pixel Array Detector'
_diffrn_detector_area_resol_mean 10.0000
_diffrn_detector_type 'HyPix-Arc 150'
_diffrn_measured_fraction_theta_full 0.9997
_diffrn_measured_fraction_theta_max 0.9838
_diffrn_measurement_details
;
List of Runs (angles in degrees, time in seconds):

  # Type    Start    End  Width  t~exp~   \w     \q     \k     \f   Frames
#--------------------------------------------------------------------------
  1  \w     21.00  90.00   0.50    3.00    --   63.22-125.00   0.00  138
  2  \w     26.00  64.00   0.50    3.00    --   63.22 -95.00 120.00   76
  3  \w     23.00  69.00   0.50    3.00    --   63.22-125.00  60.00   92
  4  \w     30.00  60.00   0.50    3.00    --   63.22 -95.00-180.00   60
  5  \w    -99.00 -63.00   0.50    3.00    --  -63.82 -15.00   0.00   72
  6  \w    -60.00 -32.00   0.50    3.00    --  -63.82 -15.00   0.00   56
  7  \w    -73.00 -32.00   0.50    3.00    --  -63.82 -15.00 120.00   82
  8  \w   -109.00 -76.00   0.50    3.00    --  -63.82 -15.00  90.00   66
  9  \w    -64.00 -37.00   0.50    3.00    --  -63.82 -15.00  90.00   54
 10  \w   -108.00 -76.00   0.50    3.00    --  -63.82 -15.00 120.00   64
 11  \w   -105.00 -43.00   0.50    3.00    --  -63.82 -15.00-150.00  124
 12  \w   -102.00 -31.00   0.50    3.00    --  -73.72 125.00-180.00  142
 13  \w   -102.00 -68.00   0.50    3.00    --  -73.72 125.00  30.00   68
 14  \w    -65.00 -31.00   0.50    3.00    --  -73.72 125.00  30.00   68
 15  \w   -106.00 -36.00   0.50   10.00    --  -78.25 124.00 -59.96  140
 16  \w   -122.00 -97.00   0.50   10.00    --  -78.25 -54.00  67.03   50
 17  \w   -105.00 -43.00   0.50   10.00    --  -78.25 121.00 -18.58  124
 18  \w   -112.00 -86.00   0.50   10.00    --  -78.25 -81.00 144.48   52
 19  \w   -103.00 -41.00   0.50   10.00    --  -78.25 117.00 -89.10  124
 20  \w   -106.00 -80.00   0.50   10.00    --  -78.25 -82.00-106.59   52
 21  \w   -110.00 -42.00   0.50   10.00    --  -78.25 132.00-177.94  136
 22  \w    -70.00 -44.00   0.50   10.00    --  -78.25 121.00 176.06   52
 23  \w   -101.00 -49.00   0.50   10.00    --  -78.25 114.00 120.46  104
 24  \w   -102.00 -49.00   0.50   10.00    --  -78.25 116.00 158.48  106
 25  \w   -110.00 -50.00   0.50   10.00    --  -78.25 132.00-142.89  120
 26  \w   -101.00 -40.00   0.50   10.00    --  -78.25 118.00  58.10  122
 27  \w   -105.00 -76.00   0.50   10.00    --  -78.25 121.00 176.06   58
 28  \w   -108.00 -82.00   0.50   10.00    --  -78.25 -78.00 -72.20   52
 29  \w     48.00 113.00   0.50   10.00    --   79.75  -1.00  17.75  130
 30  \w     64.00 107.00   0.50   10.00    --   79.75  22.00  69.52   86
 31  \w     41.00 104.00   0.50   10.00    --   79.75-116.00  86.97  126
 32  \w     52.00 121.00   0.50   10.00    --   79.75  17.00 -93.83  138
 33  \w     50.00  77.00   0.50   10.00    --   79.75 -87.00-177.92   54
 34  \w     43.00  87.00   0.50   10.00    --   79.75 -94.00  86.83   88
 35  \w     73.00 114.00   0.50   10.00    --   79.75  23.00-160.29   82
 36  \w     74.00 117.00   0.50   10.00    --   79.75  21.00 127.45   86
 37  \w     51.00  81.00   0.50   10.00    --   79.75  -4.00-102.36   60
 38  \w     61.00 105.00   0.50   10.00    --   79.75  20.00 -27.70   88
 39  \w     47.00 120.00   0.50   10.00    --   79.75   7.00 118.62  146
 40  \w     88.00 124.00   0.50   10.00    --   79.75  34.00 -23.33   72
 41  \w     58.00  83.00   0.50   10.00    --   79.75 -88.00  -0.95   50
 42  \w     45.00 110.00   0.50   10.00    --   79.75-129.00 171.22  130
;
_diffrn_measurement_device 'four-circle diffractometer'
_diffrn_measurement_device_type 'XtaLAB Synergy R, DW system, HyPix-Arc 150'
_diffrn_measurement_method '\w scans'
_diffrn_orient_matrix_type 'CrysAlisPro convention (1999,Acta A55,543-557)'
_diffrn_orient_matrix_UB_11 0.0446479000
_diffrn_orient_matrix_UB_12 -0.0281926000
_diffrn_orient_matrix_UB_13 -0.0890717000
_diffrn_orient_matrix_UB_21 0.0180012000
_diffrn_orient_matrix_UB_22 -0.0963456000
_diffrn_orient_matrix_UB_23 0.0509499000
_diffrn_orient_matrix_UB_31 -0.0618264000
_diffrn_orient_matrix_UB_32 -0.0485424000
_diffrn_orient_matrix_UB_33 -0.0493547000
_diffrn_radiation_monochromator mirror
_diffrn_radiation_probe x-ray
_diffrn_radiation_type 'Cu K\a'
_diffrn_radiation_wavelength 1.54184
_diffrn_reflns_av_R_equivalents 0.0438
_diffrn_reflns_av_unetI/netI 0.0159
_diffrn_reflns_Laue_measured_fraction_full 0.9997
_diffrn_reflns_Laue_measured_fraction_max 0.9838
_diffrn_reflns_limit_h_max 22
_diffrn_reflns_limit_h_min -24
_diffrn_reflns_limit_k_max 17
_diffrn_reflns_limit_k_min -17
_diffrn_reflns_limit_l_max 16
_diffrn_reflns_limit_l_min -16
_diffrn_reflns_number 60800
_diffrn_reflns_point_group_measured_fraction_full 0.9997
_diffrn_reflns_point_group_measured_fraction_max 0.9838
_diffrn_reflns_theta_full 67.6840
_diffrn_reflns_theta_max 75.92
_diffrn_reflns_theta_min 3.91
_diffrn_source 'Rotating-anode X-ray tube'
_diffrn_source_type 'Rigaku (Cu) X-ray Source'
_exptl_absorpt_coefficient_mu 14.459
_exptl_absorpt_correction_T_max 0.845
_exptl_absorpt_correction_T_min 0.152
_exptl_absorpt_correction_type gaussian
_exptl_absorpt_process_details
;
CrysAlisPro 1.171.43.17a (Rigaku Oxford Diffraction, 2022)
Numerical absorption correction based on gaussian integration over
a multifaceted crystal model
Empirical absorption correction using spherical harmonics,
implemented in SCALE3 ABSPACK scaling algorithm.
;
_exptl_crystal_colour 'clear dark green'
_exptl_crystal_density_diffrn 1.615
_exptl_crystal_description needle
_exptl_crystal_F_000 1787.025
_exptl_crystal_size_max 0.25
_exptl_crystal_size_mid 0.045
_exptl_crystal_size_min 0.044
_refine_diff_density_max 0.5653
_refine_diff_density_min -0.3229
_refine_diff_density_rms 0.0612
_refine_ls_d_res_high 0.7948
_refine_ls_d_res_low 11.3091
_refine_ls_goodness_of_fit_ref 1.0566
_refine_ls_hydrogen_treatment constr
_refine_ls_matrix_type full
_refine_ls_number_constraints 57
_refine_ls_number_parameters 340
_refine_ls_number_reflns 3938
_refine_ls_number_restraints 420
_refine_ls_restrained_S_all 0.9998
_refine_ls_R_factor_all 0.0353
_refine_ls_R_factor_gt 0.0322
_refine_ls_shift/su_max 0.0040
_refine_ls_shift/su_mean 0.0001
_refine_ls_structure_factor_coef Fsqd
_refine_ls_weighting_details 'w=1/[\s^2^(Fo^2^)+(0.0520P)^2^+2.0534P] where P=(Fo^2^+2Fc^2^)/3'
_refine_ls_weighting_scheme calc
_refine_ls_wR_factor_gt 0.0898
_refine_ls_wR_factor_ref 0.0918
_reflns_Friedel_coverage 0.0
_reflns_limit_h_max 24
_reflns_limit_h_min 0
_reflns_limit_k_max 17
_reflns_limit_k_min 0
_reflns_limit_l_max 16
_reflns_limit_l_min 0
_reflns_number_gt 3602
_reflns_number_total 3938
_reflns_threshold_expression I>=2u(I)
_cod_data_source_file d4dt01273a2.cif
_cod_data_source_block Co4O4OAc4Py4
_cod_depositor_comments 'Adding full bibliography for 7715921.cif.'
_cod_database_code 7715921
_chemical_oxdiff_formula 'Co4 O12 C28 N4'
_chemical_oxdiff_usercomment '123 K'
_olex2_refinement_description
;
1. Fixed Uiso
 At 1.2 times of:
  All C(H) groups, All C(H,H) groups
 At 1.5 times of:
  All C(H,H,H) groups
2. Restrained distances
 N2-C3 = N2-C7
 1.33 with sigma of 0.02
 C3-C1 = C6-C7
 1.38 with sigma of 0.02
 C1-C5 = C5-C6
 1.37 with sigma of 0.02
 N2-C1
 2.4 with sigma of 0.04
 N2-C6
 2.39 with sigma of 0.04
 C3-C5
 2.36 with sigma of 0.04
 C1-C6
 2.35 with sigma of 0.04
 C5-C7
 2.37 with sigma of 0.04
 C00Q-C00W \\sim C00Q-C00X
 with sigma of 0.04
 N00E-C4
 with sigma of 0.02
 N00E-C00K
 with sigma of 0.02
 Co01-N00E
 with sigma of 0.02
 C00R-C00T \\sim C4-C00U
 with sigma of 0.04
 C00Q-C00T \\sim C00Q-C00U
 with sigma of 0.02
 C00R-C00W \\sim C4-C00X
 with sigma of 0.02
 Co01-C00R \\sim Co01-C4
 with sigma of 0.04
 N00E-C00X
 with sigma of 0.04
 C00T-C00W \\sim C00U-C00X
 with sigma of 0.02
 C00K-C00R \\sim C00K-C4
 with sigma of 0.04
 N2-C3 \\sim N2-C7
 with sigma of 0.02
 C3-C1 \\sim C1-C5 \\sim C5-C6 \\sim C6-C7
 with sigma of 0.02
 N2-C6 \\sim N2-C1
 with sigma of 0.04
 C5-C7 \\sim C5-C3 \\sim C6-C1 \\sim C7-C3
 with sigma of 0.04
 N2-C3 \\sim N2-C3a
 with sigma of 0.02
 N2-C7 \\sim N2-C7a
 with sigma of 0.02
 C3-C1 \\sim C3a-C1a
 with sigma of 0.02
 C1-C5 \\sim C1a-C5a
 with sigma of 0.02
 C5-C6 \\sim C5a-C6a
 with sigma of 0.02
 C6-C7 \\sim C6a-C7a
 with sigma of 0.02
 N2-C1 \\sim N2-C1a
 with sigma of 0.04
 N2-C6 \\sim N2-C6a
 with sigma of 0.04
 C3-C5 \\sim C3a-C5a
 with sigma of 0.04
 C1-C6 \\sim C1a-C6a
 with sigma of 0.04
 C5-C7 \\sim C5a-C7a
 with sigma of 0.04
3. Restrained planarity
 N2, C3, C1, C5, C6, C7
 with sigma of 0.1
4. Uiso/Uaniso restraints and constraints
: within 2A with sigma of 0.001 and sigma for terminal atoms of 0.002 within 2A
C00K \\sim C00Q \\sim C00R \\sim C00T \\sim C00W \\sim N00E \\sim C4 \\sim C00X
\\sim C00U: within 2A with sigma of 0.01 and sigma for terminal atoms of 0.02
within 2A
N2 \\sim C3 \\sim C1 \\sim C5 \\sim C6 \\sim C7: within 2A with sigma of 0.04
and sigma for terminal atoms of 0.08 within 2A
N2 \\sim C3 \\sim C1 \\sim C5 \\sim C6 \\sim C7 \\sim C3a \\sim C1a \\sim C5a
\\sim C6a \\sim C7a: within 2A with sigma of 0.01 and sigma for terminal atoms
of 0.01 within 2A
: with sigma of 0.01 and sigma for terminal atoms of 0.02
5. Rigid body (RIGU) restrains
 C00K, C00Q, C00T, C00W, C00R
 with sigma for 1-2 distances of 0.004 and sigma for 1-3 distances of 0.004
 C00W, C00T, C00R, C00K, C00Q
 with sigma for 1-2 distances of 0.02 and sigma for 1-3 distances of 0.02
 with sigma for 1-2 distances of 0.01 and sigma for 1-3 distances of 0.01
 N2, C3, C1, C5, C6, C7
 with sigma for 1-2 distances of 0.004 and sigma for 1-3 distances of 0.004
6. Others
 Sof(C4)=Sof(C00X)=Sof(C00U)=Sof(H00K)=Sof(H00g)=Sof(H4)=Sof(H00X)=Sof(H00U)=1-
 FVAR(1)
 Sof(N00D)=Sof(C00R)=Sof(C00T)=Sof(C00W)=Sof(H00K)=Sof(H00Q)=Sof(H00R)=
 Sof(H00T)=Sof(H00W)=Sof(H00R)=FVAR(1)
 Fixed Sof: C00S(0.5) C2(0.5) C1(0.25) C3(0.5) C5(0.5) C6(0.5) H00i(0.5)
 H00l(0.5) H00m(0.5) H00S(0.5) H2(0.5) H1(0.25) H3a(0.5) H3b(0.5) H3c(0.5)
 H5(0.5) H6a(0.5) H6b(0.5) H6c(0.5) H00a(0.5) H00b(0.5) H3a(0.5) H3b(0.5)
 H3c(0.5) C7a(0.25) C3(0.25) C3a(0.25) C7(0.25) C1(0.25) C5(0.125) C6(0.25)
 C1a(0.25) C5a(0.25) C6a(0.25) H3(0.25) H7(0.25) H6(0.25) H1(0.25) H3a(0.25)
 H7a(0.25) H6a(0.25) H5a(0.25) H1a(0.25) H5(0.125)
7.a Me refined with riding coordinates:
 C00N(H00d,H00e,H00f)
7.b Aromatic/amide H refined with riding coordinates:
 C00H(H00H), C00J(H00J), C00K(H00K), C00O(H00O), C00Q(H00Q), C00Q(H00g),
 C00T(H00T), C00W(H00W), C4(H4), C00X(H00X), C00U(H00U), C3(H3), C7(H7), C6(H6),
  C1(H1), C3a(H3a), C7a(H7a), C6a(H6a), C5a(H5a), C1a(H1a), C5(H5), C00R(H00R)
7.c Idealised Me refined as rotating group:
 C00L(H00a,H00b,H00c), C00M(H00i,H00l,H00m)
;
_smtbx_masks_void_probe_radius 1.2
_smtbx_masks_void_truncation_radius 1.0
_olex2_submission_special_instructions 'No special instructions were received'
_oxdiff_exptl_absorpt_empirical_details
;
Empirical correction (ABSPACK) includes:
- Absorption correction using spherical harmonics
- Frame scaling
;
_oxdiff_exptl_absorpt_empirical_full_max 3.021
_oxdiff_exptl_absorpt_empirical_full_min 0.414

loop_
_space_group_symop_id
_space_group_symop_operation_xyz
1 x,y,z
2 x+1/2,-y+1/2,-z+1/2
3 -x+1/2,y+1/2,-z+1/2
4 -x,-y,z
5 -x,-y,-z
6 -x-1/2,y-1/2,z-1/2
7 x-1/2,-y-1/2,z-1/2
8 x,y,-z

loop_
_atom_site_label
_atom_site_type_symbol
_atom_site_fract_x
_atom_site_fract_y
_atom_site_fract_z
_atom_site_U_iso_or_equiv
_atom_site_adp_type
_atom_site_occupancy
_atom_site_site_symmetry_order
_atom_site_refinement_flags_posn
_atom_site_refinement_flags_adp
_atom_site_refinement_flags_occupancy
_atom_site_disorder_group
Co01 Co 0.265668(17) 0.72480(2) 0.60458(2) 0.03363(10) Uani 1.000000 1 D . . .
Co02 Co 0.29742(2) 0.56450(3) 0.5 0.03192(12) Uani 1.000000 2 S T P .
Co03 Co 0.16446(2) 0.64187(3) 0.5 0.03374(12) Uani 1.000000 2 S T P .
O004 O 0.22960(7) 0.60179(10) 0.59035(10) 0.0332(3) Uani 1.000000 1 . . . .
O005 O 0.32369(10) 0.69447(13) 0.5 0.0322(4) Uani 1.000000 2 S T P .
O006 O 0.20865(11) 0.76236(14) 0.5 0.0363(4) Uani 1.000000 2 S T P .
O007 O 0.32856(8) 0.67176(10) 0.70150(11) 0.0406(3) Uani 1.000000 1 . . . .
O008 O 0.36225(8) 0.54240(10) 0.60947(11) 0.0404(3) Uani 1.000000 1 . . . .
O009 O 0.19291(8) 0.75347(10) 0.30088(11) 0.0408(3) Uani 1.000000 1 . . . .
O00A O 0.10659(8) 0.69209(11) 0.39315(12) 0.0428(4) Uani 1.000000 1 . . . .
N00B N 0.26978(13) 0.42847(17) 0.5 0.0345(5) Uani 1.000000 2 S T P .
C00E C 0.36252(11) 0.59600(15) 0.68588(17) 0.0397(5) Uani 1.000000 1 . . . .
C00F C 0.13078(12) 0.73667(15) 0.31975(17) 0.0417(5) Uani 1.000000 1 . . . .
N00G N 0.5265(2) 0.8086(3) 0.5 0.0707(9) Uani 1.000000 2 S T P .
C00H C 0.22368(19) 0.2388(2) 0.5 0.0466(8) Uani 1.000000 2 S T P .
C00I C 0.5227(2) 0.7262(3) 0.5 0.0547(9) Uani 1.000000 2 S T P .
C00J C 0.25819(15) 0.38091(17) 0.41570(17) 0.0515(6) Uani 1.000000 1 . . . .
C00K C 0.26595(16) 0.93238(16) 0.64118(19) 0.0534(6) Uani 1.000000 1 D U . .
C00L C 0.40918(14) 0.56570(19) 0.7689(2) 0.0573(7) Uani 1.000000 1 . . . .
C00M C 0.5178(2) 0.6209(3) 0.5 0.0559(9) Uani 1.000000 2 S T P .
C00N C 0.07992(14) 0.77543(18) 0.2459(2) 0.0562(7) Uani 1.000000 1 . . . .
C00O C 0.23479(17) 0.28724(18) 0.4127(2) 0.0586(7) Uani 1.000000 1 . . . .
C00Q C 0.29307(19) 1.02394(19) 0.6547(2) 0.0671(8) Uani 1.000000 1 D U . .
C00R C 0.3701(5) 0.8726(8) 0.6011(8) 0.0545(18) Uani 0.455(14) 1 D U . 1
C00T C 0.3561(6) 1.0429(8) 0.6322(9) 0.0691(19) Uani 0.455(14) 1 D U . 1
C00W C 0.3981(5) 0.9649(6) 0.6055(8) 0.0661(17) Uani 0.455(14) 1 D U . 1
N00E N 0.30450(11) 0.85446(13) 0.62381(14) 0.0444(4) Uani 1.000000 1 D U . .
C4 C 0.3741(5) 0.8605(6) 0.6332(7) 0.0581(17) Uani 0.545(14) 1 D U . 2
C00X C 0.4053(4) 0.9485(5) 0.6505(8) 0.0741(17) Uani 0.545(14) 1 D U . 2
C00U C 0.3663(5) 1.0292(7) 0.6588(8) 0.0720(18) Uani 0.545(14) 1 D U . 2
H00H H 0.20868(19) 0.1735(2) 0.5 0.0560(9) Uiso 1.000000 2 RS T P .
H00J H 0.26649(15) 0.41332(17) 0.35492(17) 0.0618(7) Uiso 1.000000 1 R . . .
H00K H 0.21800(16) 0.92461(16) 0.64436(19) 0.0641(7) Uiso 0.545(14) 1 R . . 2
H00a H 0.4180(9) 0.6212(4) 0.8121(9) 0.0860(10) Uiso 1.000000 1 GR . . .
H00b H 0.3877(5) 0.5139(10) 0.8072(9) 0.0860(10) Uiso 1.000000 1 GR . . .
H00c H 0.4522(4) 0.5423(14) 0.7412(2) 0.0860(10) Uiso 1.000000 1 GR . . .
H00i H 0.5517(12) 0.5941(3) 0.4545(19) 0.0839(14) Uiso 0.500000 1 GR . . -1
H00l H 0.5262(17) 0.5965(3) 0.5669(5) 0.0839(14) Uiso 0.500000 1 GR . . -1
H00m H 0.4722(6) 0.6016(3) 0.479(2) 0.0839(14) Uiso 0.500000 1 GR . . -1
H00O H 0.22642(17) 0.25638(18) 0.3511(2) 0.0704(9) Uiso 1.000000 1 R . . .
H00Q H 0.26518(19) 1.07386(19) 0.6809(2) 0.0805(9) Uiso 0.455(14) 1 R . . 1
H00g H 0.26521(19) 1.07976(19) 0.6609(2) 0.0805(9) Uiso 0.545(14) 1 R . . 2
H00T H 0.3731(6) 1.1072(8) 0.6337(9) 0.083(2) Uiso 0.455(14) 1 R . . 1
H00W H 0.4448(5) 0.9750(6) 0.5908(8) 0.079(2) Uiso 0.455(14) 1 R . . 1
H4 H 0.4009(5) 0.8036(6) 0.6277(7) 0.070(2) Uiso 0.545(14) 1 R . . 2
H00X H 0.4534(4) 0.9525(5) 0.6566(8) 0.089(2) Uiso 0.545(14) 1 R . . 2
H00U H 0.3876(5) 1.0903(7) 0.6674(8) 0.086(2) Uiso 0.545(14) 1 R . . 2
H00d H 0.10408(14) 0.80852(18) 0.1922(2) 0.0843(10) Uiso 1.000000 1 R . . .
H00e H 0.05334(14) 0.72174(18) 0.2186(2) 0.0843(10) Uiso 1.000000 1 R . . .
H00f H 0.04936(14) 0.82117(18) 0.2789(2) 0.0843(10) Uiso 1.000000 1 R . . .
N2 N 0.11652(13) 0.51809(19) 0.5 0.0427(6) Uani 1.000000 2 DS TU P .
C3 C 0.0888(9) 0.4868(11) 0.5823(10) 0.041(2) Uani 0.250000 1 D U . -1
C1 C 0.0485(6) 0.4043(8) 0.5831(8) 0.037(2) Uani 0.250000 1 D U . -1
C5 C 0.0384(11) 0.3531(14) 0.5 0.036(2) Uani 0.250000 2 DS TU P -1
C6 C 0.0690(8) 0.3823(11) 0.4133(10) 0.043(2) Uani 0.250000 1 D U . -1
C7 C 0.1080(9) 0.4658(10) 0.4152(10) 0.042(2) Uani 0.250000 1 D U . -1
C3a C 0.0832(9) 0.4763(12) 0.5681(11) 0.043(2) Uani 0.250000 1 D U . -2
C1a C 0.0470(7) 0.3841(10) 0.5543(10) 0.044(2) Uani 0.250000 1 D U . -2
C5a C 0.0448(6) 0.3442(8) 0.4775(7) 0.031(2) Uani 0.250000 1 D U . -2
C6a C 0.0803(7) 0.3851(10) 0.3920(10) 0.0412(19) Uani 0.250000 1 D U . -2
C7a C 0.1152(9) 0.4731(11) 0.4019(11) 0.041(2) Uani 0.250000 1 D U . -2
H3 H 0.0965(9) 0.5211(11) 0.6422(10) 0.050(2) Uiso 0.250000 1 R . . -1
H7 H 0.1293(9) 0.4872(10) 0.3560(10) 0.050(2) Uiso 0.250000 1 R . . -1
H6 H 0.0636(8) 0.3462(11) 0.3540(10) 0.052(2) Uiso 0.250000 1 R . . -1
H1 H 0.0279(6) 0.3839(8) 0.6432(8) 0.044(2) Uiso 0.250000 1 R . . -1
H3a H 0.0816(9) 0.5061(12) 0.6314(11) 0.051(3) Uiso 0.250000 1 R . . -2
H7a H 0.1371(9) 0.5025(11) 0.3470(11) 0.050(2) Uiso 0.250000 1 R . . -2
H6a H 0.0797(7) 0.3523(10) 0.3302(10) 0.049(2) Uiso 0.250000 1 R . . -2
H5a H 0.0201(6) 0.2855(8) 0.4710(7) 0.037(3) Uiso 0.250000 1 R . . -2
H1a H 0.0246(7) 0.3557(10) 0.6094(10) 0.053(3) Uiso 0.250000 1 R . . -2
H5 H 0.0103(11) 0.2972(14) 0.5009641790902205 0.043(3) Uiso 0.250000 1 R . . -1
H00R H 0.3983(5) 0.8202(8) 0.5814(8) 0.065(2) Uiso 0.455(14) 1 R . . 1

loop_
_atom_site_aniso_label
_atom_site_aniso_U_11
_atom_site_aniso_U_22
_atom_site_aniso_U_33
_atom_site_aniso_U_12
_atom_site_aniso_U_13
_atom_site_aniso_U_23
Co01 0.0411(2) 0.02537(17) 0.03441(18) -0.00228(12) 0.00014(13) -0.00140(12)
Co02 0.0356(2) 0.0247(2) 0.0354(2) -0.00173(17) -0.000000 0.000000
Co03 0.0354(2) 0.0278(2) 0.0380(2) -0.00056(17) -0.000000 0.000000
O004 0.0372(7) 0.0262(6) 0.0361(7) -0.0055(5) -0.0011(6) 0.0016(5)
O005 0.0342(10) 0.0246(9) 0.0380(10) -0.0051(8) -0.000000 0.000000
O006 0.0436(11) 0.0278(9) 0.0375(11) -0.0056(8) -0.000000 0.000000
O007 0.0473(8) 0.0350(7) 0.0394(8) -0.0034(6) -0.0046(7) -0.0008(6)
O008 0.0398(8) 0.0337(7) 0.0479(8) -0.0004(6) -0.0024(7) 0.0005(6)
O009 0.0507(9) 0.0330(7) 0.0387(8) 0.0018(6) -0.0032(7) 0.0014(6)
O00A 0.0428(8) 0.0370(8) 0.0487(9) 0.0040(6) -0.0033(7) 0.0001(7)
N00B 0.0398(13) 0.0288(11) 0.0350(12) 0.0024(10) -0.000000 0.000000
C00E 0.0394(11) 0.0360(10) 0.0439(11) -0.0074(9) -0.0048(9) 0.0024(9)
C00F 0.0521(13) 0.0305(10) 0.0424(12) 0.0048(9) -0.0060(10) -0.0015(9)
N00G 0.080(2) 0.061(2) 0.071(2) 0.0013(19) -0.000000 0.000000
C00H 0.064(2) 0.0303(15) 0.0451(18) -0.0060(14) -0.000000 0.000000
C00I 0.057(2) 0.062(2) 0.0445(19) -0.0060(17) -0.000000 0.000000
C00J 0.0830(18) 0.0386(12) 0.0329(11) -0.0145(12) 0.0005(11) -0.0003(9)
C00K 0.0839(18) 0.0290(10) 0.0473(13) 0.0013(10) 0.0041(12) -0.0007(9)
C00L 0.0557(15) 0.0517(14) 0.0646(16) -0.0004(12) -0.0203(13) -0.0001(12)
C00M 0.063(2) 0.056(2) 0.0486(19) -0.0128(18) -0.000000 0.000000
C00N 0.0598(16) 0.0481(13) 0.0608(16) 0.0126(11) -0.0130(13) 0.0055(11)
C00O 0.098(2) 0.0395(13) 0.0387(13) -0.0163(13) 0.0026(13) -0.0039(10)
C00Q 0.108(2) 0.0354(12) 0.0582(15) -0.0072(12) 0.0082(14) -0.0030(10)
C00R 0.064(3) 0.044(3) 0.055(4) -0.0199(17) 0.000(2) -0.007(2)
C00T 0.103(3) 0.038(3) 0.066(4) -0.0194(17) 0.003(2) -0.005(2)
C00W 0.083(3) 0.050(3) 0.065(4) -0.0256(17) 0.002(2) -0.007(2)
N00E 0.0596(12) 0.0336(9) 0.0400(10) -0.0075(8) 0.0023(9) -0.0040(7)
C4 0.069(3) 0.045(3) 0.060(4) -0.0192(18) 0.004(2) -0.004(2)
C00X 0.087(3) 0.057(3) 0.079(4) -0.0270(19) -0.001(2) -0.003(2)
C00U 0.107(4) 0.041(3) 0.068(4) -0.027(2) 0.000(2) -0.007(2)
N2 0.0367(13) 0.0348(12) 0.0566(15) -0.0005(10) -0.000000 0.000000
C3 0.038(4) 0.032(4) 0.055(4) -0.004(2) 0.0022(18) -0.0009(17)
C1 0.032(4) 0.028(4) 0.051(4) -0.000(2) 0.0030(18) -0.0022(16)
C5 0.028(4) 0.030(4) 0.048(5) -0.003(2) -0.000000 0.000000
C6 0.035(4) 0.042(3) 0.052(4) -0.007(2) 0.0028(17) -0.0016(16)
C7 0.032(4) 0.040(3) 0.055(4) -0.004(2) 0.0021(18) -0.0006(17)
C3a 0.038(4) 0.037(4) 0.053(4) -0.004(2) 0.002(2) -0.002(2)
C1a 0.035(4) 0.041(5) 0.057(5) -0.004(3) 0.002(2) 0.005(2)
C5a 0.030(4) 0.018(3) 0.044(5) -0.007(2) -0.002(2) 0.004(2)
C6a 0.035(4) 0.039(3) 0.050(4) -0.009(2) 0.004(2) -0.001(2)
C7a 0.033(4) 0.038(4) 0.053(4) -0.006(2) 0.000(2) -0.005(2)

loop_
_atom_type_symbol
_atom_type_scat_dispersion_real
_atom_type_scat_dispersion_imag
_atom_type_scat_Cromer_Mann_a1
_atom_type_scat_Cromer_Mann_a2
_atom_type_scat_Cromer_Mann_a3
_atom_type_scat_Cromer_Mann_a4
_atom_type_scat_Cromer_Mann_b1
_atom_type_scat_Cromer_Mann_b2
_atom_type_scat_Cromer_Mann_b3
_atom_type_scat_Cromer_Mann_b4
_atom_type_scat_Cromer_Mann_c
_atom_type_scat_source
_atom_type_scat_dispersion_source
C 0.01920 0.00962 2.31000 1.02000 1.58860 0.86500 20.84390 10.20750 0.56870 51.65120 0.21560 'International Tables Volume C Table 6.1.1.4 (pp. 500-502)' 'Henke, Gullikson and Davis, At. Data and Nucl. Data Tables, 1993, 54, 2'
Co -2.41038 3.56695 12.28410 7.34090 4.00340 2.34880 4.27910 0.27840 13.53590 71.16920 1.01180 'International Tables Volume C Table 6.1.1.4 (pp. 500-502)' 'Henke, Gullikson and Davis, At. Data and Nucl. Data Tables, 1993, 54, 2'
H 0.00000 0.00000 0.49300 0.32291 0.14019 0.04081 10.51090 26.12570 3.14236 57.79970 0.00304 'International Tables Volume C Table 6.1.1.4 (pp. 500-502)' 'Henke, Gullikson and Davis, At. Data and Nucl. Data Tables, 1993, 54, 2'
N 0.03256 0.01839 12.21260 3.13220 2.01250 1.16630 0.00570 9.89330 28.99750 0.58260 -11.52900 'International Tables Volume C Table 6.1.1.4 (pp. 500-502)' 'Henke, Gullikson and Davis, At. Data and Nucl. Data Tables, 1993, 54, 2'
O 0.05239 0.03377 3.04850 2.28680 1.54630 0.86700 13.27710 5.70110 0.32390 32.90890 0.25080 'International Tables Volume C Table 6.1.1.4 (pp. 500-502)' 'Henke, Gullikson and Davis, At. Data and Nucl. Data Tables, 1993, 54, 2'

loop_
_exptl_crystal_face_index_h
_exptl_crystal_face_index_k
_exptl_crystal_face_index_l
_exptl_crystal_face_perp_dist
0 -1 0 0.0242
-2 0 -1 0.1003
0 2 -1 0.0166
0 -2 1 0.0300
0 -2 -1 0.0232
0 2 1 0.0211
2 -2 -1 0.0772
-12 3 0 0.1110
12 -3 0 0.1110
0 5 -7 0.0181
0 0 -1 0.0136
0 0 1 0.0306

loop_
_geom_angle_atom_site_label_1
_geom_angle_atom_site_label_2
_geom_angle_atom_site_label_3
_geom_angle
_geom_angle_site_symmetry_1
_geom_angle_site_symmetry_3
_geom_angle_publ_flag
Co03 Co01 Co02 63.106(14) 8_556 8_556 ?
O004 Co01 Co02 44.05(4) . 8_556 ?
O004 Co01 Co03 43.35(4) . 8_556 ?
O005 Co01 Co02 43.72(6) 8_556 8_556 ?
O005 Co01 Co03 87.63(5) 8_556 8_556 ?
O005 Co01 O004 87.09(7) 8_556 . ?
O006 Co01 Co02 88.33(5) 8_556 8_556 ?
O006 Co01 Co03 44.12(6) 8_556 8_556 ?
O006 Co01 O004 86.96(7) 8_556 . ?
O006 Co01 O005 81.77(7) 8_556 8_556 ?
O007 Co01 Co02 84.05(5) . 8_556 ?
O007 Co01 Co03 131.46(4) . 8_556 ?
O007 Co01 O004 88.13(6) . . ?
O007 Co01 O005 92.11(7) . 8_556 ?
O007 Co01 O006 172.33(7) . 8_556 ?
O009 Co01 Co02 132.54(5) 8_556 8_556 ?
O009 Co01 Co03 83.62(5) 8_556 8_556 ?
O009 Co01 O004 88.49(6) 8_556 . ?
O009 Co01 O005 170.79(7) 8_556 8_556 ?
O009 Co01 O006 89.94(7) 8_556 8_556 ?
O009 Co01 O007 95.81(7) 8_556 . ?
N00E Co01 Co02 136.66(6) . 8_556 ?
N00E Co01 Co03 138.04(6) . 8_556 ?
N00E Co01 O004 178.31(7) . . ?
N00E Co01 O005 93.87(8) . 8_556 ?
N00E Co01 O006 94.56(9) . 8_556 ?
N00E Co01 O007 90.44(7) . . ?
N00E Co01 O009 90.75(7) . 8_556 ?
Co01 Co02 Co01 63.107(16) . 8_556 ?
Co03 Co02 Co01 58.369(13) . . ?
Co03 Co02 Co01 58.369(13) . 8_556 ?
O004 Co02 Co01 43.23(4) 8_556 8_556 ?
O004 Co02 Co01 43.23(4) . . ?
O004 Co02 Co01 87.20(4) 8_556 . ?
O004 Co02 Co01 87.20(4) . 8_556 ?
O004 Co02 Co03 40.51(4) 8_556 . ?
O004 Co02 Co03 40.51(4) . . ?
O004 Co02 O004 81.00(9) . 8_556 ?
O005 Co02 Co01 43.58(4) . 8_556 ?
O005 Co02 Co01 43.58(4) . . ?
O005 Co02 Co03 83.80(6) . . ?
O005 Co02 O004 86.14(6) . 8_556 ?
O005 Co02 O004 86.14(6) . . ?
O008 Co02 Co01 83.34(4) . . ?
O008 Co02 Co01 131.87(5) . 8_556 ?
O008 Co02 Co01 131.87(5) 8_556 . ?
O008 Co02 Co01 83.34(4) 8_556 8_556 ?
O008 Co02 Co03 130.95(5) . . ?
O008 Co02 Co03 130.95(5) 8_556 . ?
O008 Co02 O004 90.78(6) 8_556 8_556 ?
O008 Co02 O004 90.78(6) . . ?
O008 Co02 O004 170.36(6) 8_556 . ?
O008 Co02 O004 170.36(6) . 8_556 ?
O008 Co02 O005 88.30(6) 8_556 . ?
O008 Co02 O005 88.30(6) . . ?
O008 Co02 O008 96.92(9) . 8_556 ?
N00B Co02 Co01 136.36(5) . . ?
N00B Co02 Co01 136.36(5) . 8_556 ?
N00B Co02 Co03 96.12(7) . . ?
N00B Co02 O004 93.80(7) . . ?
N00B Co02 O004 93.80(7) . 8_556 ?
N00B Co02 O005 179.92(10) . . ?
N00B Co02 O008 91.76(7) . 8_556 ?
N00B Co02 O008 91.76(7) . . ?
Co01 Co03 Co01 63.225(17) . 8_556 ?
Co02 Co03 Co01 58.525(13) . . ?
Co02 Co03 Co01 58.525(13) . 8_556 ?
O004 Co03 Co01 43.29(4) 8_556 8_556 ?
O004 Co03 Co01 43.29(4) . . ?
O004 Co03 Co01 87.85(4) . 8_556 ?
O004 Co03 Co01 87.85(4) 8_556 . ?
O004 Co03 Co02 41.20(4) 8_556 . ?
O004 Co03 Co02 41.20(4) . . ?
O004 Co03 O004 82.38(9) . 8_556 ?
O006 Co03 Co01 44.10(4) . 8_556 ?
O006 Co03 Co01 44.10(4) . . ?
O006 Co03 Co02 84.69(7) . . ?
O006 Co03 O004 86.87(6) . 8_556 ?
O006 Co03 O004 86.87(6) . . ?
O00A Co03 Co01 131.48(5) 8_556 8_556 ?
O00A Co03 Co01 131.48(5) . . ?
O00A Co03 Co01 83.80(5) . 8_556 ?
O00A Co03 Co01 83.80(5) 8_556 . ?
O00A Co03 Co02 132.04(5) . . ?
O00A Co03 Co02 132.04(5) 8_556 . ?
O00A Co03 O004 91.23(6) . 8_556 ?
O00A Co03 O004 171.64(7) . . ?
O00A Co03 O004 91.23(6) 8_556 . ?
O00A Co03 O004 171.64(7) 8_556 8_556 ?
O00A Co03 O006 87.40(7) 8_556 . ?
O00A Co03 O006 87.40(7) . . ?
O00A Co03 O00A 94.59(9) 8_556 . ?
N2 Co03 Co01 136.76(5) . . ?
N2 Co03 Co01 136.76(5) . 8_556 ?
N2 Co03 Co02 96.62(8) . . ?
N2 Co03 O004 94.12(7) . 8_556 ?
N2 Co03 O004 94.12(7) . . ?
N2 Co03 O006 178.69(10) . . ?
N2 Co03 O00A 91.71(7) . 8_556 ?
N2 Co03 O00A 91.71(7) . . ?
Co02 O004 Co01 92.72(6) 8_556 . ?
Co03 O004 Co01 93.36(6) 8_556 . ?
Co03 O004 Co02 98.28(7) 8_556 8_556 ?
Co01 O005 Co01 98.61(9) . 8_556 ?
Co02 O005 Co01 92.69(7) . 8_556 ?
Co02 O005 Co01 92.69(7) . . ?
Co01 O006 Co01 97.69(10) . 8_556 ?
Co03 O006 Co01 91.78(7) . . ?
Co03 O006 Co01 91.78(7) . 8_556 ?
C00E O007 Co01 122.51(14) . . ?
C00E O008 Co02 121.39(14) . 8_556 ?
C00F O009 Co01 122.34(15) . 8_556 ?
C00F O00A Co03 122.17(15) . . ?
C00J N00B Co02 121.36(13) 8_556 . ?
C00J N00B Co02 121.36(13) . . ?
C00J N00B C00J 117.2(3) 8_556 . ?
O008 C00E O007 128.2(2) . . ?
C00L C00E O007 115.4(2) . . ?
C00L C00E O008 116.4(2) . . ?
O00A C00F O009 127.6(2) . . ?
C00N C00F O009 116.1(2) . . ?
C00N C00F O00A 116.3(2) . . ?
C00O C00H C00O 118.3(3) 8_556 . ?
H00H C00H C00O 120.83(15) . . ?
H00H C00H C00O 120.83(15) . 8_556 ?
C00M C00I N00G 179.9(5) . . ?
C00O C00J N00B 123.1(2) . . ?
H00J C00J N00B 118.46(13) . . ?
H00J C00J C00O 118.46(15) . . ?
N00E C00K C00Q 122.7(3) . . ?
H00K C00K C00Q 118.64(19) . . ?
H00K C00K N00E 118.64(15) . . ?
H00a C00L C00E 109.5 . . ?
H00b C00L C00E 109.5 . . ?
H00b C00L H00a 109.5 . . ?
H00c C00L C00E 109.5 . . ?
H00c C00L H00a 109.5 . . ?
H00c C00L H00b 109.5 . . ?
H00i C00M C00I 109.5 . . ?
H00i C00M C00I 109.5 8_556 . ?
H00i C00M H00i 78(4) 8_556 . ?
H00l C00M C00I 109.5 . . ?
H00l C00M C00I 109.5 8_556 . ?
H00l C00M H00i 109.5 8_556 8_556 ?
H00l C00M H00i 34.4 8_556 . ?
H00l C00M H00i 34.4 . 8_556 ?
H00l C00M H00i 109.5 . . ?
H00l C00M H00l 135(2) . 8_556 ?
H00m C00M C00I 109.5 8_556 . ?
H00m C00M C00I 109.5 . . ?
H00m C00M H00i 134.8 . 8_556 ?
H00m C00M H00i 134.8 8_556 . ?
H00m C00M H00i 109.5 . . ?
H00m C00M H00i 109.5 8_556 8_556 ?
H00m C00M H00l 109.5 . . ?
H00m C00M H00l 77.7 . 8_556 ?
H00m C00M H00l 109.5 8_556 8_556 ?
H00m C00M H00l 77.7 8_556 . ?
H00m C00M H00m 34(4) 8_556 . ?
H00d C00N C00F 109.5 . . ?
H00e C00N C00F 109.5 . . ?
H00e C00N H00d 109.5 . . ?
H00f C00N C00F 109.5 . . ?
H00f C00N H00d 109.5 . . ?
H00f C00N H00e 109.5 . . ?
C00J C00O C00H 119.2(2) . . ?
H00O C00O C00H 120.42(15) . . ?
H00O C00O C00J 120.42(15) . . ?
C00T C00Q C00K 121.3(6) . . ?
C00U C00Q C00K 115.8(5) . . ?
C00U C00Q C00T 18.1(6) . . ?
H00Q C00Q C00K 119.37(19) . . ?
H00Q C00Q C00T 119.4(5) . . ?
H00Q C00Q C00U 121.7(4) . . ?
H00g C00Q C00K 122.11(19) . . ?
H00g C00Q C00T 114.0(5) . . ?
H00g C00Q C00U 122.1(4) . . ?
H00g C00Q H00Q 17.1 . . ?
N00E C00R C00W 122.6(9) . . ?
H00R C00R C00W 118.7(6) . . ?
H00R C00R N00E 118.7(5) . . ?
C00W C00T C00Q 117.7(9) . . ?
H00T C00T C00Q 121.1(5) . . ?
H00T C00T C00W 121.1(5) . . ?
C00T C00W C00R 118.8(8) . . ?
H00W C00W C00R 120.6(6) . . ?
H00W C00W C00T 120.6(5) . . ?
C00K N00E Co01 122.49(18) . . ?
C00R N00E Co01 120.7(5) . . ?
C00R N00E C00K 115.6(5) . . ?
C4 N00E Co01 117.0(4) . . ?
C4 N00E C00K 119.9(4) . . ?
C4 N00E C00R 19.9(5) . . ?
C00X C4 N00E 120.7(7) . . ?
H4 C4 N00E 119.7(4) . . ?
H4 C4 C00X 119.7(5) . . ?
C00U C00X C4 119.0(7) . . ?
H00X C00X C4 120.5(5) . . ?
H00X C00X C00U 120.5(5) . . ?
C00X C00U C00Q 121.3(7) . . ?
H00U C00U C00Q 119.3(4) . . ?
H00U C00U C00X 119.3(5) . . ?
C3 N2 Co03 119.3(6) . . ?
C3 N2 Co03 119.3(6) 8_556 . ?
C3 N2 C3 116.0(14) 8_556 . ?
C7 N2 Co03 121.5(6) 8_556 . ?
C7 N2 Co03 121.5(6) . . ?
C7 N2 C3 119.1(8) 8_556 8_556 ?
C7 N2 C3 20.4(12) . 8_556 ?
C7 N2 C3 20.4(12) 8_556 . ?
C7 N2 C3 119.1(8) . . ?
C7 N2 C7 114.1(12) 8_556 . ?
C3a N2 Co03 130.4(7) . . ?
C3a N2 Co03 130.4(7) 8_556 . ?
C3a N2 C3 104.5(7) . 8_556 ?
C3a N2 C3 11.6(11) 8_556 8_556 ?
C3a N2 C3 104.5(7) 8_556 . ?
C3a N2 C3 11.6(11) . . ?
C3a N2 C7 24.0(10) 8_556 . ?
C3a N2 C7 24.0(10) . 8_556 ?
C3a N2 C7 107.7(8) . . ?
C3a N2 C7 107.7(8) 8_556 8_556 ?
C3a N2 C3a 93.1(14) 8_556 . ?
C7a N2 Co03 112.4(6) 8_556 . ?
C7a N2 Co03 112.4(6) . . ?
C7a N2 C3 23.8(10) . 8_556 ?
C7a N2 C3 128.3(8) 8_556 8_556 ?
C7a N2 C3 128.3(8) . . ?
C7a N2 C3 23.8(10) 8_556 . ?
C7a N2 C7 9.3(10) 8_556 8_556 ?
C7a N2 C7 122.2(6) 8_556 . ?
C7a N2 C7 122.2(6) . 8_556 ?
C7a N2 C7 9.3(10) . . ?
C7a N2 C3a 117.0(9) . . ?
C7a N2 C3a 117.0(9) 8_556 8_556 ?
C7a N2 C3a 30.7(11) . 8_556 ?
C7a N2 C3a 30.7(11) 8_556 . ?
C7a N2 C7a 129.7(13) 8_556 . ?
C1 C3 N2 121.0(11) . 8_556 ?
H3 C3 N2 119.5(6) . 8_556 ?
H3 C3 C1 119.5(7) . . ?
C5 C1 C3 120.7(11) 8_556 . ?
H1 C1 C3 119.7(7) . . ?
H1 C1 C5 119.7(8) . 8_556 ?
C1 C5 C1 113.6(15) . 8_556 ?
C6 C5 C1 21.5(8) 8_556 . ?
C6 C5 C1 119.5(13) 8_556 8_556 ?
C6 C5 C1 21.5(8) . 8_556 ?
C6 C5 C1 119.5(13) . . ?
C6 C5 C6 116.6(17) 8_556 . ?
H5 C5 C1 120.2(8) . . ?
H5 C5 C1 121.8(8) . 8_556 ?
H5 C5 C6 120.2(8) . . ?
H5 C5 C6 118.7(8) . 8_556 ?
C7 C6 C5 118.0(13) . . ?
H6 C6 C5 121.0(8) . . ?
H6 C6 C7 121.0(7) . . ?
C6 C7 N2 121.7(12) . . ?
H7 C7 N2 119.2(6) . . ?
H7 C7 C6 119.2(7) . . ?
C1a C3a N2 123.5(12) . 8_556 ?
H3a C3a N2 118.3(7) . 8_556 ?
H3a C3a C1a 118.3(7) . . ?
C5a C1a C3a 122.4(11) . . ?
H1a C1a C3a 118.8(7) . . ?
H1a C1a C5a 118.8(7) . . ?
C6a C5a C1a 119.9(10) . . ?
H5a C5a C1a 120.0(7) . . ?
H5a C5a C6a 120.0(6) . . ?
C7a C6a C5a 119.5(11) . . ?
H6a C6a C5a 120.3(6) . . ?
H6a C6a C7a 120.3(7) . . ?
C6a C7a N2 117.6(11) . . ?
H7a C7a N2 121.2(6) . . ?
H7a C7a C6a 121.2(7) . . ?

loop_
_geom_bond_atom_site_label_1
_geom_bond_atom_site_label_2
_geom_bond_distance
_geom_bond_site_symmetry_2
_geom_bond_publ_flag
Co01 Co01 2.8275(7) 8_556 ?
Co01 Co02 2.7017(5) 8_556 ?
Co01 Co03 2.6972(5) 8_556 ?
Co01 O004 1.8525(13) . ?
Co01 O005 1.8646(13) 8_556 ?
Co01 O006 1.8777(15) 8_556 ?
Co01 O007 1.9452(15) . ?
Co01 O009 1.9590(15) 8_556 ?
Co01 N00E 1.9654(18) . ?
Co02 Co03 2.8251(6) . ?
Co02 O004 1.8806(14) . ?
Co02 O004 1.8806(14) 8_556 ?
Co02 O005 1.8694(18) . ?
Co02 O008 1.9771(16) 8_556 ?
Co02 O008 1.9771(16) . ?
Co02 N00B 1.957(2) . ?
Co03 O004 1.8547(14) . ?
Co03 O004 1.8547(14) 8_556 ?
Co03 O006 1.879(2) . ?
Co03 O00A 1.9656(16) . ?
Co03 O00A 1.9656(16) 8_556 ?
Co03 N2 1.954(3) . ?
O007 C00E 1.260(3) . ?
O008 C00E 1.271(3) . ?
O009 C00F 1.270(3) . ?
O00A C00F 1.261(3) . ?
N00B C00J 1.335(3) . ?
N00B C00J 1.335(3) 8_556 ?
C00E C00L 1.509(3) . ?
C00F C00N 1.512(3) . ?
N00G C00I 1.141(5) . ?
C00H C00O 1.374(3) 8_556 ?
C00H C00O 1.374(3) . ?
C00H H00H 0.9500 . ?
C00I C00M 1.458(5) . ?
C00J C00O 1.375(3) . ?
C00J H00J 0.9500 . ?
C00K C00Q 1.386(4) . ?
C00K N00E 1.338(3) . ?
C00K H00K 0.9500 . ?
C00L H00a 0.9800 . ?
C00L H00b 0.9800 . ?
C00L H00c 0.9800 . ?
C00M H00i 0.9800 . ?
C00M H00i 0.9800 8_556 ?
C00M H00l 0.9800 . ?
C00M H00l 0.9800 8_556 ?
C00M H00m 0.9800 . ?
C00M H00m 0.9800 8_556 ?
C00N H00d 0.9800 . ?
C00N H00e 0.9800 . ?
C00N H00f 0.9800 . ?
C00O H00O 0.9500 . ?
C00Q C00T 1.303(13) . ?
C00Q C00U 1.443(11) . ?
C00Q H00Q 0.9500 . ?
C00Q H00g 0.9500 . ?
C00R C00W 1.391(10) . ?
C00R N00E 1.350(11) . ?
C00R H00R 0.9500 . ?
C00T C00W 1.405(13) . ?
C00T H00T 0.9500 . ?
C00W H00W 0.9500 . ?
N00E C4 1.377(10) . ?
C4 C00X 1.384(9) . ?
C4 H4 0.9500 . ?
C00X C00U 1.358(11) . ?
C00X H00X 0.9500 . ?
C00U H00U 0.9500 . ?
N2 C3 1.312(12) 8_556 ?
N2 C3 1.312(12) . ?
N2 C7 1.366(12) . ?
N2 C7 1.366(12) 8_556 ?
N2 C3a 1.269(14) 8_556 ?
N2 C3a 1.269(14) . ?
N2 C7a 1.465(14) 8_556 ?
N2 C7a 1.465(14) . ?
C3 C1 1.388(11) . ?
C3 H3 0.9500 . ?
C1 C5 1.343(11) 8_556 ?
C1 H1 0.9500 . ?
C5 C6 1.379(11) . ?
C5 C6 1.379(11) 8_556 ?
C5 H5 0.9500 . ?
C6 C7 1.385(11) . ?
C6 H6 0.9500 . ?
C7 H7 0.9500 . ?
C3a C1a 1.473(15) . ?
C3a H3a 0.9500 . ?
C1a C5a 1.177(15) . ?
C1a H1a 0.9500 . ?
C5a C6a 1.464(13) . ?
C5a H5a 0.9500 . ?
C6a C7a 1.403(14) . ?
C6a H6a 0.9500 . ?
C7a H7a 0.9500 . ?

loop_
_geom_torsion_atom_site_label_1
_geom_torsion_atom_site_label_2
_geom_torsion_atom_site_label_3
_geom_torsion_atom_site_label_4
_geom_torsion
_geom_torsion_site_symmetry_1
_geom_torsion_site_symmetry_2
_geom_torsion_site_symmetry_3
_geom_torsion_site_symmetry_4
_geom_torsion_publ_flag
Co01 O007 C00E O008 -0.49(17) . . . . ?
Co01 O007 C00E C00L 179.56(17) . . . . ?
Co01 O009 C00F O00A -7.77(17) 8_556 . . . ?
Co01 O009 C00F C00N 171.68(16) 8_556 . . . ?
Co01 N00E C00K C00Q -180.0(2) . . . . ?
Co01 N00E C00R C00W 174.4(6) . . . . ?
Co01 N00E C4 C00X -177.6(5) . . . . ?
Co02 O008 C00E O007 -6.16(17) . . . . ?
Co02 O008 C00E O007 -6.16(17) 8_556 . . . ?
Co02 O008 C00E C00L 173.78(17) . . . . ?
Co02 O008 C00E C00L 173.78(17) 8_556 . . . ?
Co02 N00B C00J C00O 176.0(2) . . 8_556 8_556 ?
Co02 N00B C00J C00O -176.0(2) . . . . ?
Co03 O00A C00F O009 2.36(17) . . . . ?
Co03 O00A C00F O009 2.36(17) 8_556 . . . ?
Co03 O00A C00F C00N -177.09(16) . . . . ?
Co03 O00A C00F C00N -177.09(16) 8_556 . . . ?
Co03 N2 C3 C1 173.4(9) . . . . ?
Co03 N2 C3 C1 -173.4(9) . . 8_556 8_556 ?
Co03 N2 C7 C6 -174.3(9) . . . . ?
Co03 N2 C7 C6 174.3(9) . . 8_556 8_556 ?
Co03 N2 C3a C1a -177.0(12) . . 8_556 8_556 ?
Co03 N2 C3a C1a 177.0(12) . . . . ?
Co03 N2 C7a C6a -178.2(9) . . . . ?
Co03 N2 C7a C6a 178.2(9) . . 8_556 8_556 ?
N00B C00J C00O C00H -1.1(4) . . . . ?
N00B C00J C00O C00H -1.1(4) 8_556 . . . ?
C00K C00Q C00T C00W -7.9(7) . . . . ?
C00K C00Q C00U C00X -0.5(6) . . . . ?
C00K N00E C00R C00W 6.6(6) . . . . ?
C00K N00E C4 C00X -6.6(6) . . . . ?
C00Q C00T C00W C00R 2.2(11) . . . . ?
C00Q C00U C00X C4 3.1(10) . . . . ?
C00R N00E C4 C00X 76(2) . . . . ?
N00E C4 C00X C00U 0.4(9) . . . . ?
N2 C3 C1 C5 2(3) . . . 8_556 ?
N2 C3 C1 C5 -2(3) . 8_556 8_556 . ?
N2 C7 C6 C5 0.3(18) 8_556 . . . ?
N2 C7 C6 C5 0.3(18) . . . . ?
N2 C3a C1a C5a -2(2) . . . . ?
N2 C3a C1a C5a -2(2) 8_556 . . . ?
N2 C7a C6a C5a 2.5(18) 8_556 . . . ?
N2 C7a C6a C5a 2.5(18) . . . . ?
C3 C1 C5 C1 -22.4(10) . . 8_556 8_556 ?
C3 C1 C5 C6 0.7(13) . . 8_556 . ?
C3 C1 C5 C6 89(4) . . 8_556 8_556 ?
C1 C5 C6 C7 78(3) 8_556 . . . ?
C1 C5 C6 C7 -2(2) . 8_556 . . ?
C3a C1a C5a C6a 1.5(17) . . . . ?
C1a C5a C6a C7a -1.7(17) . . . . ?

loop_
_restr_distance_atom_site_label_1
_restr_distance_atom_site_label_2
_restr_distance_site_symmetry_2
_restr_distance_target
_restr_distance_target_weight_param
_restr_distance_diff
N2 C3 1 1.3300 0.0200 0.0180
N2 C1 1 2.4000 0.0400 0.0498
N2 C6 1 2.3900 0.0400 -0.0123
N2 C7 1 1.3300 0.0200 -0.0358
C3 C1 1 1.3800 0.0200 -0.0082
C3 C5 1 2.3600 0.0400 -0.0136
C1 C5 1 1.3700 0.0200 0.0269
C1 C6 1 2.3500 0.0400 -0.0015
C5 C6 1 1.3700 0.0200 -0.0086
C5 C7 1 2.3700 0.0400 0.0014
C6 C7 1 1.3800 0.0200 -0.0052

loop_
_restr_equal_distance_atom_site_label_1
_restr_equal_distance_atom_site_label_2
_restr_equal_distance_site_symmetry_2
_restr_equal_distance_class_id
Co01 C00R 1 8
Co01 N00E 1 4
Co01 C4 1 8
C00K C00R 1 11
C00K C4 1 11
C00Q C00T 1 6
C00Q C00W 1 1
C00Q C00X 1 1
C00Q C00U 1 6
C00R C00T 1 5
C00R C00W 1 7
C00T C00W 1 10
N00E C00K 1 3
N00E C4 1 2
N00E C00X 1 9
C4 C00X 1 7
C4 C00U 1 5
C00U C00X 1 10
N2 C3 1 16
N2 C3 1 12
N2 C1 1 22
N2 C1 1 14
N2 C6 1 14
N2 C6 1 23
N2 C7 1 12
N2 C7 1 17
N2 C3a 1 16
N2 C1a 1 22
N2 C6a 1 23
N2 C7a 1 17
C3 C1 1 13
C3 C1 1 18
C3 C5 1 24
C1 C5 1 13
C1 C5 1 19
C1 C6 1 25
C5 C3 1 15
C5 C6 1 20
C5 C6 1 13
C5 C7 1 26
C5 C7 1 15
C6 C1 1 15
C6 C7 1 21
C6 C7 1 13
C7 C3 1 15
C3a C1a 1 18
C3a C5a 1 24
C1a C5a 1 19
C1a C6a 1 25
C5a C6a 1 20
C5a C7a 1 26
C6a C7a 1 21

loop_
_restr_equal_distance_class_class_id
_restr_equal_distance_class_target_weight_param
_restr_equal_distance_class_average
_restr_equal_distance_class_esd
_restr_equal_distance_class_diff_max
1 0.0400 2.3802 0.0619 0.0619
2 0.0200 1.3767 0.0000 0.0000
3 0.0200 1.3379 0.0000 0.0000
4 0.0200 1.9654 0.0000 0.0000
5 0.0400 2.3847 0.0224 0.0224
6 0.0200 1.3730 0.0702 0.0702
7 0.0200 1.3870 0.0035 0.0035
8 0.0400 2.8817 0.0160 0.0160
9 0.0400 2.3987 0.0000 0.0000
10 0.0200 1.3816 0.0237 0.0237
11 0.0400 2.3123 0.0375 0.0375
12 0.0200 1.3389 0.0269 0.0269
13 0.0200 1.3738 0.0180 0.0306
14 0.0400 2.3763 0.0260 0.0260
15 0.0400 2.3505 0.0258 0.0423
16 0.0200 1.2905 0.0215 0.0215
17 0.0200 1.4153 0.0495 0.0495
18 0.0200 1.4303 0.0422 0.0422
19 0.0200 1.2599 0.0832 0.0832
20 0.0200 1.4212 0.0426 0.0426
21 0.0200 1.3943 0.0091 0.0091
22 0.0400 2.3835 0.0332 0.0332
23 0.0400 2.4281 0.0258 0.0258
24 0.0400 2.3496 0.0241 0.0241
25 0.0400 2.3209 0.0306 0.0306
26 0.0400 2.4227 0.0541 0.0541

loop_
_restr_U_similar_atom_site_label_1
_restr_U_similar_atom_site_label_2
_restr_U_similar_weight_param
C00K C00Q 0.0100
C00K N00E 0.0100
C00Q C00T 0.0100
C00Q C00U 0.0100
C00R C00W 0.0100
C00R N00E 0.0100
C00R C4 0.0100
C00R C00X 0.0100
C00T C00W 0.0100
C00T C00X 0.0100
C00T C00U 0.0100
C00W C4 0.0100
C00W C00X 0.0100
C00W C00U 0.0100
N00E C4 0.0100
C4 C00X 0.0100
C00X C00U 0.0100
N2 C3 0.0100
N2 C3 0.0400
N2 C7 0.0400
N2 C7 0.0100
N2 C3a 0.0100
N2 C7a 0.0100
C3 C1 0.0400
C3 C1 0.0100
C3 C3a 0.0100
C3 C1a 0.0100
C1 C5 0.0100
C1 C5 0.0400
C1 C3a 0.0100
C1 C1a 0.0100
C5 C6 0.0400
C5 C6 0.0100
C5 C1a 0.0100
C5 C5a 0.0100
C5 C6a 0.0100
C6 C7 0.0100
C6 C7 0.0400
C6 C5a 0.0100
C6 C6a 0.0100
C6 C7a 0.0100
C7 C6a 0.0100
C7 C7a 0.0100
C3a C1a 0.0100
C5a C6a 0.0100
C6a C7a 0.0100

loop_
_exptl_oxdiff_crystal_face_indexfrac_h
_exptl_oxdiff_crystal_face_indexfrac_k
_exptl_oxdiff_crystal_face_indexfrac_l
_exptl_oxdiff_crystal_face_x
_exptl_oxdiff_crystal_face_y
_exptl_oxdiff_crystal_face_z
-0.0002 -0.9992 -0.0002 0.0282 0.0963 0.0485
-1.9993 0.0030 -1.0034 0.0000 -0.0874 0.1730
0.0007 1.9989 -1.0009 0.0328 -0.2436 -0.0477
-0.0007 -1.9989 1.0009 -0.0328 0.2436 0.0477
0.0000 -1.9981 -1.0017 0.1456 0.1415 0.1464
-0.0000 1.9981 1.0017 -0.1456 -0.1415 -0.1464
1.9997 -2.0007 -0.9996 0.2347 0.1778 0.0228
-12.0979 2.8489 -0.2853 -0.5951 -0.5068 0.6238
12.0979 -2.8489 0.2853 0.5951 0.5068 -0.6238
0.2651 5.4674 -6.9579 0.4774 -0.8765 0.0616
0.0004 0.0004 -1.0013 0.0892 -0.0510 0.0494
-0.0004 -0.0004 1.0013 -0.0892 0.0510 -0.0494

loop_
_smtbx_masks_void_nr
_smtbx_masks_void_average_x
_smtbx_masks_void_average_y
_smtbx_masks_void_average_z
_smtbx_masks_void_volume
_smtbx_masks_void_count_electrons
_smtbx_masks_void_content
1 0.000 0.000 0.500 107.9 33.0 '2 MeCN'
2 0.500 0.500 0.000 107.9 33.0 '2 MeCN'

loop_
_restr_chirality_atom_site_label_1
_restr_chirality_atom_site_label_2
_restr_chirality_atom_site_label_3
_restr_chirality_atom_site_label_4
_restr_chirality_site_symmetry_1
_restr_chirality_site_symmetry_2
_restr_chirality_site_symmetry_3
_restr_chirality_site_symmetry_4
_restr_chirality_volume_target
_restr_chirality_weight_param
_restr_chirality_diff
C3 C1 C7 N2 1 1 1 1 0.0000 0.1000 0.1020
C1 C7 N2 C6 1 1 1 1 0.0000 0.1000 0.0346
C5 C3 C1 C7 1 1 1 1 0.0000 0.1000 0.0092

loop_
_restr_rigu_atom_site_label_1
_restr_rigu_atom_site_label_2
_restr_rigu_target_weight_param
_restr_rigu_u13_diff
_restr_rigu_u23_diff
_restr_rigu_u33_diff
C00K C00Q 0.004000 -0.000949 0.000450 -0.002893
C00K C00Q 0.020000 -0.000949 0.000450 -0.002893
C00K C00T 0.020000 -0.007828 -0.004904 0.004903
C00K C00T 0.004000 -0.007828 -0.004904 0.004903
C00Q C00T 0.004000 -0.007817 -0.010193 0.005537
C00Q C00T 0.020000 -0.007817 -0.010193 0.005537
C00Q C00W 0.004000 -0.016049 -0.019090 0.003525
C00Q C00W 0.020000 -0.016049 -0.019090 0.003525
C00R C00T 0.004000 0.003091 0.005047 0.003991
C00R C00T 0.020000 0.003091 0.005047 0.003991
C00R C00W 0.004000 -0.000917 0.000499 -0.004014
C00R C00W 0.020000 -0.000917 0.000499 -0.004014
C00T C00W 0.004000 0.003018 -0.012847 -0.004392
C00T C00W 0.020000 0.003018 -0.012847 -0.004392
N2 C3 0.004000 -0.000454 -0.001505 0.003394
N2 C1 0.004000 -0.000826 0.000233 0.005873
N2 C6 0.004000 -0.004786 -0.001386 0.000867
N2 C7 0.004000 -0.002054 -0.001320 0.000721
C3 C1 0.004000 0.000378 -0.000565 0.000702
C3 C5 0.004000 -0.003959 -0.001235 0.003474
C3 C7 0.004000 -0.000420 -0.001538 0.000172
C1 C5 0.004000 -0.005342 0.000629 0.000266
C1 C6 0.004000 -0.003065 -0.001410 -0.002280
C5 C6 0.004000 0.002664 0.000532 -0.002947
C5 C7 0.004000 0.003511 0.000208 -0.005120
C6 C7 0.004000 -0.000120 0.000450 0.000330
